data_2312356
loop_
_publ_author_name
'Jin, Nanhao'
'Liu, Yuqi'
'Dai, Siyu'
'Li, Yanghua'
'Wang, Xinying'
'Zhao, Yue'
'Liu, Xiaoming'
'Chen, Han'
'Luo, Huilong'
'Li, Wei'

_publ_section_title
;
 Design and synthesis of diverse
 Cd<sup>2+</sup>/Zn<sup>2+</sup>/Cu<sup>2+</sup> coordination polymers
 tuned by dicarboxylate and auxiliary
 1,4-bis(pyridin-4-ylmethyl)piperazine ligands with luminescence and
 Hirshfeld surface analyses.
;
_journal_coeditor_code AW5080
_journal_issue 6
_journal_name_full 'Acta crystallographica Section B, Structural science, crystal engineering and materials'
_journal_paper_doi 10.1107/S2052520623007813
_journal_volume 79
_journal_year 2023
_chemical_formula_iupac ' [Zn (C8 H4 O5) (C16 H20 N4) (H2 O)]'
_chemical_formula_moiety 'C24 H26 N4 O6 Zn'
_chemical_formula_sum 'C24 H26 N4 O6 Zn'
_chemical_formula_weight 531.86
_space_group_crystal_system triclinic
_space_group_IT_number 2
_space_group_name_Hall '-P 1'
_space_group_name_H-M_alt 'P -1'
_atom_sites_solution_hydrogens mixed
_audit_creation_date 2022-11-04
_audit_creation_method
;
Olex2 1.5
(compiled 2022.04.07 svn.rca3783a0 for OlexSys, GUI svn.r6498)
;
_cell_angle_alpha 96.183(2)
_cell_angle_beta 90.257(2)
_cell_angle_gamma 115.326(2)
_cell_formula_units_Z 2
_cell_length_a 9.6423(11)
_cell_length_b 10.3812(13)
_cell_length_c 12.9847(15)
_cell_measurement_reflns_used 4125
_cell_measurement_temperature 293(2)
_cell_measurement_theta_max 27.66
_cell_measurement_theta_min 2.34
_cell_volume 1166.1(2)
_computing_cell_refinement 'SAINT v8.34A (Bruker, 2013)'
_computing_data_reduction 'SAINT v8.34A (Bruker, 2013)'
_computing_molecular_graphics 'Olex2 1.5 (Dolomanov et al., 2009)'
_computing_publication_material 'Olex2 1.5 (Dolomanov et al., 2009)'
_computing_structure_refinement 'SHELXL 2013/2 (Sheldrick, 2015)'
_computing_structure_solution 'ShelXT (Sheldrick, 2015)'
_diffrn_ambient_temperature 293(2)
_diffrn_measured_fraction_theta_full 0.990
_diffrn_measured_fraction_theta_max 0.936
_diffrn_measurement_device_type 'CCD area detector'
_diffrn_measurement_method 'phi and omega scans'
_diffrn_radiation_monochromator graphite
_diffrn_radiation_type MoK\a
_diffrn_radiation_wavelength 0.71073
_diffrn_reflns_av_R_equivalents 0.0154
_diffrn_reflns_av_unetI/netI 0.0284
_diffrn_reflns_Laue_measured_fraction_full 0.990
_diffrn_reflns_Laue_measured_fraction_max 0.936
_diffrn_reflns_limit_h_max 10
_diffrn_reflns_limit_h_min -12
_diffrn_reflns_limit_k_max 12
_diffrn_reflns_limit_k_min -13
_diffrn_reflns_limit_l_max 16
_diffrn_reflns_limit_l_min -11
_diffrn_reflns_number 7092
_diffrn_reflns_point_group_measured_fraction_full 0.990
_diffrn_reflns_point_group_measured_fraction_max 0.936
_diffrn_reflns_theta_full 25.242
_diffrn_reflns_theta_max 27.674
_diffrn_reflns_theta_min 2.750
_diffrn_source_current 30.0
_diffrn_source_power 1.5
_diffrn_source_voltage 50.0
_exptl_absorpt_coefficient_mu 1.102
_exptl_absorpt_correction_T_max 0.7456
_exptl_absorpt_correction_T_min 0.6555
_exptl_absorpt_correction_type none
_exptl_absorpt_process_details
;
SADABS-2014/5 (Bruker,2014/5) was used for absorption correction.
wR2(int) was 0.0646 before and 0.0224 after correction.
The Ratio of minimum to maximum transmission is 0.8792.
The \l/2 correction factor is 0.00150.
;
_exptl_crystal_colour 'light yellow'
_exptl_crystal_density_diffrn 1.515
_exptl_crystal_description block
_exptl_crystal_F_000 552
_exptl_crystal_size_max 0.13
_exptl_crystal_size_mid 0.12
_exptl_crystal_size_min 0.11
_refine_diff_density_max 0.307
_refine_diff_density_min -0.298
_refine_diff_density_rms 0.053
_refine_ls_extinction_coef 0.0111(11)
_refine_ls_extinction_expression Fc^*^=kFc[1+0.001xFc^2^\l^3^/sin(2\q)]^-1/4^
_refine_ls_extinction_method SHELXL
_refine_ls_goodness_of_fit_ref 1.054
_refine_ls_hydrogen_treatment constr
_refine_ls_matrix_type full
_refine_ls_number_parameters 317
_refine_ls_number_reflns 5105
_refine_ls_number_restraints 0
_refine_ls_restrained_S_all 1.054
_refine_ls_R_factor_all 0.0334
_refine_ls_R_factor_gt 0.0281
_refine_ls_shift/su_max 0.000
_refine_ls_shift/su_mean 0.000
_refine_ls_structure_factor_coef Fsqd
_refine_ls_weighting_details
;
 w=1/[\s^2^(Fo^2^)+(0.0402P)^2^+0.2235P]
 where P=(Fo^2^+2Fc^2^)/3
;
_refine_ls_weighting_scheme calc
_refine_ls_wR_factor_gt 0.0714
_refine_ls_wR_factor_ref 0.0735
_reflns_Friedel_coverage 0.000
_reflns_number_gt 4520
_reflns_number_total 5105
_reflns_threshold_expression 'I > 2\s(I)'
_cod_data_source_file aw5080sup1.cif
_cod_data_source_block 3
_cod_database_code 2312356
_shelxl_version_number 2013-2
_shelx_space_group_comment
;
The symmetry employed for this shelxl refinement is uniquely defined
by the following loop, which should always be used as a source of
symmetry information in preference to the above space-group names.
They are only intended as comments.
;
_shelx_estimated_absorpt_t_max 0.888
_shelx_estimated_absorpt_t_min 0.870
_olex2_refinement_description
;
1.a Riding coordinates:
 O1W(H1WA,H1WB), O5(H5)
1.b Secondary CH2 refined with riding coordinates:
 C14(H14A,H14B), C15(H15A,H15B), C16(H16A,H16B), C17(H17A,H17B), C18(H18A,
 H18B), C19(H19A,H19B)
1.c Aromatic/amide H refined with riding coordinates:
 C3(H3), C5(H5A), C7(H7), C9(H9), C10(H10), C12(H12), C13(H13), C20(H20),
 C21(H21), C23(H23), C24(H24)
;
_olex2_submission_special_instructions 'No special instructions were received'

loop_
_space_group_symop_operation_xyz
'x, y, z'
'-x, -y, -z'

loop_
_atom_site_label
_atom_site_type_symbol
_atom_site_fract_x
_atom_site_fract_y
_atom_site_fract_z
_atom_site_U_iso_or_equiv
_atom_site_adp_type
_atom_site_occupancy
_atom_site_site_symmetry_order
_atom_site_calc_flag
_atom_site_refinement_flags_posn
_atom_site_refinement_flags_adp
_atom_site_refinement_flags_occupancy
_atom_site_disorder_assembly
_atom_site_disorder_group
Zn1 Zn 0.27183(2) 0.05932(2) 0.62308(2) 0.02289(8) Uani 1 1 d . . . . .
O1 O 0.43491(13) 0.07901(15) 0.72034(9) 0.0324(3) Uani 1 1 d . . . . .
O1W O 0.19806(14) -0.13479(13) 0.54182(9) 0.0298(3) Uani 1 1 d . . . . .
H1WA H 0.2496 -0.1380 0.4956 0.045 Uiso 1 1 d R U . . .
H1WB H 0.1843 -0.2034 0.5764 0.045 Uiso 1 1 d R U . . .
O2 O 0.60199(16) 0.12007(18) 0.59923(10) 0.0449(4) Uani 1 1 d . . . . .
O3 O 1.08601(14) 0.06564(15) 0.67548(9) 0.0321(3) Uani 1 1 d . . . . .
O4 O 1.11021(16) -0.01615(19) 0.82190(11) 0.0486(4) Uani 1 1 d . . . . .
O5 O 0.69530(16) 0.0357(2) 1.03538(10) 0.0502(4) Uani 1 1 d . . . . .
H5 H 0.7641 0.0316 1.0703 0.075 Uiso 1 1 d R U . . .
N1 N 0.30664(16) 0.19314(15) 0.51099(10) 0.0246(3) Uani 1 1 d . . . . .
N2 N 0.28338(19) 0.45158(17) 0.20517(12) 0.0356(4) Uani 1 1 d . . . . .
N3 N 0.2626(2) 0.44354(17) -0.01645(12) 0.0406(4) Uani 1 1 d . . . . .
N4 N 0.1813(2) 0.66904(19) -0.33303(13) 0.0414(4) Uani 1 1 d . . . . .
C1 C 0.56303(18) 0.09083(18) 0.68686(12) 0.0222(3) Uani 1 1 d . . . . .
C2 C 0.66826(17) 0.06764(17) 0.76142(12) 0.0194(3) Uani 1 1 d . . . . .
C3 C 0.63401(18) 0.05916(19) 0.86493(12) 0.0256(4) Uani 1 1 d . . . . .
H3 H 0.5463 0.0668 0.8878 0.031 Uiso 1 1 calc R U . . .
C4 C 0.73156(19) 0.0392(2) 0.93423(12) 0.0267(4) Uani 1 1 d . . . . .
C5 C 0.86020(18) 0.02471(18) 0.89935(12) 0.0241(3) Uani 1 1 d . . . . .
H5A H 0.9237 0.0088 0.9455 0.029 Uiso 1 1 calc R U . . .
C6 C 0.89503(17) 0.03373(17) 0.79607(12) 0.0193(3) Uani 1 1 d . . . . .
C7 C 0.79958(17) 0.05617(17) 0.72664(11) 0.0193(3) Uani 1 1 d . . . . .
H7 H 0.8232 0.0635 0.6575 0.023 Uiso 1 1 calc R U . . .
C8 C 1.04118(18) 0.02488(18) 0.76368(12) 0.0238(3) Uani 1 1 d . . . . .
C9 C 0.4415(2) 0.2621(2) 0.46930(14) 0.0324(4) Uani 1 1 d . . . . .
H9 H 0.5231 0.2418 0.4866 0.039 Uiso 1 1 calc R U . . .
C10 C 0.4641(2) 0.3619(2) 0.40183(15) 0.0365(4) Uani 1 1 d . . . . .
H10 H 0.5602 0.4089 0.3756 0.044 Uiso 1 1 calc R U . . .
C11 C 0.3439(2) 0.3925(2) 0.37286(13) 0.0316(4) Uani 1 1 d . . . . .
C12 C 0.2022(2) 0.3136(2) 0.41057(15) 0.0380(4) Uani 1 1 d . . . . .
H12 H 0.1165 0.3252 0.3891 0.046 Uiso 1 1 calc R U . . .
C13 C 0.1880(2) 0.2180(2) 0.47991(14) 0.0337(4) Uani 1 1 d . . . . .
H13 H 0.0925 0.1686 0.5064 0.040 Uiso 1 1 calc R U . . .
C14 C 0.3659(3) 0.5092(2) 0.30600(15) 0.0420(5) Uani 1 1 d . . . . .
H14A H 0.3300 0.5755 0.3413 0.050 Uiso 1 1 calc R U . . .
H14B H 0.4746 0.5623 0.2961 0.050 Uiso 1 1 calc R U . . .
C15 C 0.2657(3) 0.5638(2) 0.15546(16) 0.0410(5) Uani 1 1 d . . . . .
H15A H 0.3662 0.6392 0.1456 0.049 Uiso 1 1 calc R U . . .
H15B H 0.2111 0.6057 0.1997 0.049 Uiso 1 1 calc R U . . .
C16 C 0.1780(3) 0.5018(2) 0.05221(16) 0.0445(5) Uani 1 1 d . . . . .
H16A H 0.0777 0.4262 0.0621 0.053 Uiso 1 1 calc R U . . .
H16B H 0.1631 0.5759 0.0208 0.053 Uiso 1 1 calc R U . . .
C17 C 0.2810(3) 0.3305(2) 0.03264(17) 0.0557(7) Uani 1 1 d . . . . .
H17A H 0.3387 0.2916 -0.0112 0.067 Uiso 1 1 calc R U . . .
H17B H 0.1807 0.2532 0.0398 0.067 Uiso 1 1 calc R U . . .
C18 C 0.3636(3) 0.3882(2) 0.13761(15) 0.0432(5) Uani 1 1 d . . . . .
H18A H 0.3718 0.3109 0.1692 0.052 Uiso 1 1 calc R U . . .
H18B H 0.4669 0.4602 0.1298 0.052 Uiso 1 1 calc R U . . .
C19 C 0.1823(3) 0.3830(2) -0.11749(17) 0.0573(7) Uani 1 1 d . . . . .
H19A H 0.0757 0.3217 -0.1068 0.069 Uiso 1 1 calc R U . . .
H19B H 0.2260 0.3223 -0.1517 0.069 Uiso 1 1 calc R U . . .
C20 C 0.2607(3) 0.7207(2) -0.24231(16) 0.0410(5) Uani 1 1 d . . . . .
H20 H 0.3148 0.8197 -0.2268 0.049 Uiso 1 1 calc R U . . .
C21 C 0.2674(2) 0.6350(2) -0.16964(15) 0.0394(5) Uani 1 1 d . . . . .
H21 H 0.3265 0.6762 -0.1078 0.047 Uiso 1 1 calc R U . . .
C22 C 0.1858(2) 0.4883(2) -0.18968(15) 0.0383(5) Uani 1 1 d . . . . .
C23 C 0.1033(3) 0.4343(2) -0.28497(16) 0.0492(6) Uani 1 1 d . . . . .
H23 H 0.0475 0.3358 -0.3024 0.059 Uiso 1 1 calc R U . . .
C24 C 0.1047(3) 0.5267(3) -0.35270(16) 0.0491(6) Uani 1 1 d . . . . .
H24 H 0.0492 0.4883 -0.4160 0.059 Uiso 1 1 calc R U . . .

loop_
_atom_site_aniso_label
_atom_site_aniso_U_11
_atom_site_aniso_U_22
_atom_site_aniso_U_33
_atom_site_aniso_U_23
_atom_site_aniso_U_13
_atom_site_aniso_U_12
Zn1 0.01954(11) 0.03724(13) 0.01978(11) 0.01178(7) 0.00411(7) 0.01775(9)
O1 0.0199(6) 0.0583(8) 0.0275(6) 0.0149(6) 0.0025(5) 0.0228(6)
O1W 0.0356(7) 0.0384(7) 0.0237(6) 0.0131(5) 0.0091(5) 0.0215(6)
O2 0.0467(8) 0.0897(12) 0.0250(7) 0.0272(7) 0.0126(6) 0.0499(9)
O3 0.0259(6) 0.0570(8) 0.0254(6) 0.0154(6) 0.0102(5) 0.0266(6)
O4 0.0402(8) 0.0951(12) 0.0385(8) 0.0283(8) 0.0090(6) 0.0508(9)
O5 0.0407(8) 0.1125(14) 0.0191(6) 0.0249(7) 0.0113(5) 0.0496(9)
N1 0.0267(7) 0.0322(8) 0.0197(7) 0.0087(5) 0.0005(5) 0.0160(6)
N2 0.0473(10) 0.0345(9) 0.0291(8) 0.0140(6) -0.0037(7) 0.0194(8)
N3 0.0608(11) 0.0321(9) 0.0293(8) 0.0110(7) -0.0084(8) 0.0188(8)
N4 0.0560(11) 0.0459(10) 0.0329(9) 0.0194(7) 0.0075(8) 0.0285(9)
C1 0.0210(8) 0.0311(9) 0.0197(7) 0.0064(6) 0.0008(6) 0.0152(7)
C2 0.0159(7) 0.0242(8) 0.0198(7) 0.0073(6) 0.0001(6) 0.0092(6)
C3 0.0182(8) 0.0431(10) 0.0219(8) 0.0109(7) 0.0054(6) 0.0176(7)
C4 0.0231(8) 0.0440(10) 0.0178(8) 0.0126(7) 0.0051(6) 0.0169(7)
C5 0.0189(8) 0.0376(9) 0.0204(8) 0.0113(7) 0.0002(6) 0.0146(7)
C6 0.0159(7) 0.0242(8) 0.0197(7) 0.0053(6) 0.0012(6) 0.0098(6)
C7 0.0190(7) 0.0268(8) 0.0145(7) 0.0062(6) 0.0026(5) 0.0114(6)
C8 0.0198(8) 0.0323(9) 0.0227(8) 0.0038(6) 0.0006(6) 0.0144(7)
C9 0.0293(9) 0.0456(11) 0.0305(9) 0.0159(8) 0.0050(7) 0.0214(8)
C10 0.0331(10) 0.0475(12) 0.0318(10) 0.0191(8) 0.0071(8) 0.0167(9)
C11 0.0435(10) 0.0321(10) 0.0214(8) 0.0076(7) -0.0033(7) 0.0175(8)
C12 0.0383(10) 0.0478(12) 0.0381(10) 0.0163(9) -0.0041(8) 0.0257(9)
C13 0.0278(9) 0.0454(11) 0.0338(10) 0.0172(8) 0.0022(7) 0.0185(8)
C14 0.0609(13) 0.0352(11) 0.0298(10) 0.0117(8) -0.0061(9) 0.0190(10)
C15 0.0601(13) 0.0432(12) 0.0329(10) 0.0165(8) 0.0048(9) 0.0319(11)
C16 0.0451(12) 0.0530(13) 0.0422(12) 0.0251(10) -0.0018(9) 0.0232(10)
C17 0.101(2) 0.0381(12) 0.0359(11) 0.0100(9) -0.0108(12) 0.0359(13)
C18 0.0630(14) 0.0445(12) 0.0347(10) 0.0140(9) -0.0032(9) 0.0332(11)
C19 0.0902(18) 0.0322(11) 0.0345(11) 0.0109(9) -0.0205(11) 0.0110(11)
C20 0.0556(13) 0.0325(10) 0.0367(11) 0.0132(8) 0.0085(9) 0.0185(10)
C21 0.0494(12) 0.0339(10) 0.0295(10) 0.0103(8) -0.0028(8) 0.0113(9)
C22 0.0503(12) 0.0331(10) 0.0279(9) 0.0110(8) -0.0047(8) 0.0130(9)
C23 0.0645(15) 0.0348(11) 0.0361(11) 0.0076(9) -0.0145(10) 0.0094(10)
C24 0.0639(15) 0.0514(13) 0.0302(10) 0.0114(9) -0.0106(10) 0.0217(12)

loop_
_atom_type_symbol
_atom_type_description
_atom_type_scat_dispersion_real
_atom_type_scat_dispersion_imag
_atom_type_scat_source
C C 0.0033 0.0016 'International Tables Vol C Tables 4.2.6.8 and 6.1.1.4'
H H 0.0000 0.0000 'International Tables Vol C Tables 4.2.6.8 and 6.1.1.4'
N N 0.0061 0.0033 'International Tables Vol C Tables 4.2.6.8 and 6.1.1.4'
O O 0.0106 0.0060 'International Tables Vol C Tables 4.2.6.8 and 6.1.1.4'
Zn Zn 0.2839 1.4301 'International Tables Vol C Tables 4.2.6.8 and 6.1.1.4'

loop_
_geom_angle_atom_site_label_1
_geom_angle_atom_site_label_2
_geom_angle_atom_site_label_3
_geom_angle
_geom_angle_site_symmetry_1
_geom_angle_site_symmetry_3
_geom_angle_publ_flag
O1 Zn1 O1W 107.06(5) . . ?
O1 Zn1 O3 119.40(5) . 1_455 ?
O1 Zn1 N1 122.55(6) . . ?
O1W Zn1 N1 103.44(5) . . ?
O3 Zn1 O1W 104.18(5) 1_455 . ?
O3 Zn1 N1 97.92(5) 1_455 . ?
C1 O1 Zn1 119.58(10) . . ?
Zn1 O1W H1WA 113.7 . . ?
Zn1 O1W H1WB 116.0 . . ?
H1WA O1W H1WB 108.2 . . ?
C8 O3 Zn1 120.17(11) . 1_655 ?
C4 O5 H5 109.5 . . ?
C9 N1 Zn1 124.30(11) . . ?
C9 N1 C13 117.54(15) . . ?
C13 N1 Zn1 118.10(12) . . ?
C14 N2 C15 110.84(16) . . ?
C14 N2 C18 110.78(17) . . ?
C18 N2 C15 109.23(15) . . ?
C16 N3 C17 108.16(17) . . ?
C19 N3 C16 111.9(2) . . ?
C19 N3 C17 109.04(16) . . ?
C20 N4 C24 116.77(17) . . ?
O1 C1 C2 116.30(13) . . ?
O2 C1 O1 123.06(15) . . ?
O2 C1 C2 120.64(14) . . ?
C3 C2 C1 119.49(14) . . ?
C3 C2 C7 120.38(14) . . ?
C7 C2 C1 120.13(13) . . ?
C2 C3 H3 120.1 . . ?
C2 C3 C4 119.71(14) . . ?
C4 C3 H3 120.1 . . ?
O5 C4 C3 117.46(15) . . ?
O5 C4 C5 122.58(15) . . ?
C5 C4 C3 119.96(15) . . ?
C4 C5 H5A 119.8 . . ?
C4 C5 C6 120.43(14) . . ?
C6 C5 H5A 119.8 . . ?
C5 C6 C7 119.96(14) . . ?
C5 C6 C8 118.07(13) . . ?
C7 C6 C8 121.91(14) . . ?
C2 C7 H7 120.2 . . ?
C6 C7 C2 119.53(14) . . ?
C6 C7 H7 120.2 . . ?
O3 C8 C6 115.50(14) . . ?
O4 C8 O3 124.43(15) . . ?
O4 C8 C6 120.05(15) . . ?
N1 C9 H9 118.7 . . ?
N1 C9 C10 122.53(17) . . ?
C10 C9 H9 118.7 . . ?
C9 C10 H10 119.9 . . ?
C9 C10 C11 120.14(18) . . ?
C11 C10 H10 119.9 . . ?
C10 C11 C14 122.10(18) . . ?
C12 C11 C10 116.97(17) . . ?
C12 C11 C14 120.90(18) . . ?
C11 C12 H12 120.0 . . ?
C13 C12 C11 119.98(17) . . ?
C13 C12 H12 120.0 . . ?
N1 C13 C12 122.61(17) . . ?
N1 C13 H13 118.7 . . ?
C12 C13 H13 118.7 . . ?
N2 C14 C11 112.01(16) . . ?
N2 C14 H14A 109.2 . . ?
N2 C14 H14B 109.2 . . ?
C11 C14 H14A 109.2 . . ?
C11 C14 H14B 109.2 . . ?
H14A C14 H14B 107.9 . . ?
N2 C15 H15A 109.7 . . ?
N2 C15 H15B 109.7 . . ?
N2 C15 C16 110.03(17) . . ?
H15A C15 H15B 108.2 . . ?
C16 C15 H15A 109.7 . . ?
C16 C15 H15B 109.7 . . ?
N3 C16 C15 110.04(17) . . ?
N3 C16 H16A 109.7 . . ?
N3 C16 H16B 109.7 . . ?
C15 C16 H16A 109.7 . . ?
C15 C16 H16B 109.7 . . ?
H16A C16 H16B 108.2 . . ?
N3 C17 H17A 109.4 . . ?
N3 C17 H17B 109.4 . . ?
N3 C17 C18 110.97(17) . . ?
H17A C17 H17B 108.0 . . ?
C18 C17 H17A 109.4 . . ?
C18 C17 H17B 109.4 . . ?
N2 C18 C17 111.34(19) . . ?
N2 C18 H18A 109.4 . . ?
N2 C18 H18B 109.4 . . ?
C17 C18 H18A 109.4 . . ?
C17 C18 H18B 109.4 . . ?
H18A C18 H18B 108.0 . . ?
N3 C19 H19A 108.2 . . ?
N3 C19 H19B 108.2 . . ?
N3 C19 C22 116.48(18) . . ?
H19A C19 H19B 107.3 . . ?
C22 C19 H19A 108.2 . . ?
C22 C19 H19B 108.2 . . ?
N4 C20 H20 118.2 . . ?
N4 C20 C21 123.51(19) . . ?
C21 C20 H20 118.2 . . ?
C20 C21 H21 120.3 . . ?
C22 C21 C20 119.39(19) . . ?
C22 C21 H21 120.3 . . ?
C21 C22 C19 124.88(18) . . ?
C21 C22 C23 117.02(18) . . ?
C23 C22 C19 118.09(18) . . ?
C22 C23 H23 120.2 . . ?
C24 C23 C22 119.7(2) . . ?
C24 C23 H23 120.2 . . ?
N4 C24 C23 123.63(19) . . ?
N4 C24 H24 118.2 . . ?
C23 C24 H24 118.2 . . ?

loop_
_geom_bond_atom_site_label_1
_geom_bond_atom_site_label_2
_geom_bond_distance
_geom_bond_site_symmetry_2
_geom_bond_publ_flag
Zn1 O1 1.9393(11) . ?
Zn1 O1W 1.9972(13) . ?
Zn1 O3 1.9441(11) 1_455 ?
Zn1 N1 2.0498(14) . ?
O1 C1 1.2715(19) . ?
O1W H1WA 0.7886 . ?
O1W H1WB 0.8455 . ?
O2 C1 1.228(2) . ?
O3 Zn1 1.9441(11) 1_655 ?
O3 C8 1.277(2) . ?
O4 C8 1.226(2) . ?
O5 H5 0.8200 . ?
O5 C4 1.3610(19) . ?
N1 C9 1.338(2) . ?
N1 C13 1.346(2) . ?
N2 C14 1.456(2) . ?
N2 C15 1.461(2) . ?
N2 C18 1.456(3) . ?
N3 C16 1.462(3) . ?
N3 C17 1.468(2) . ?
N3 C19 1.454(3) . ?
N4 C20 1.329(3) . ?
N4 C24 1.333(3) . ?
C1 C2 1.508(2) . ?
C2 C3 1.388(2) . ?
C2 C7 1.394(2) . ?
C3 H3 0.9300 . ?
C3 C4 1.391(2) . ?
C4 C5 1.384(2) . ?
C5 H5A 0.9300 . ?
C5 C6 1.387(2) . ?
C6 C7 1.391(2) . ?
C6 C8 1.510(2) . ?
C7 H7 0.9300 . ?
C9 H9 0.9300 . ?
C9 C10 1.375(3) . ?
C10 H10 0.9300 . ?
C10 C11 1.387(3) . ?
C11 C12 1.383(3) . ?
C11 C14 1.508(2) . ?
C12 H12 0.9300 . ?
C12 C13 1.375(3) . ?
C13 H13 0.9300 . ?
C14 H14A 0.9700 . ?
C14 H14B 0.9700 . ?
C15 H15A 0.9700 . ?
C15 H15B 0.9700 . ?
C15 C16 1.505(3) . ?
C16 H16A 0.9700 . ?
C16 H16B 0.9700 . ?
C17 H17A 0.9700 . ?
C17 H17B 0.9700 . ?
C17 C18 1.502(3) . ?
C18 H18A 0.9700 . ?
C18 H18B 0.9700 . ?
C19 H19A 0.9700 . ?
C19 H19B 0.9700 . ?
C19 C22 1.505(3) . ?
C20 H20 0.9300 . ?
C20 C21 1.384(3) . ?
C21 H21 0.9300 . ?
C21 C22 1.376(3) . ?
C22 C23 1.392(3) . ?
C23 H23 0.9300 . ?
C23 C24 1.366(3) . ?
C24 H24 0.9300 . ?

loop_
_geom_torsion_atom_site_label_1
_geom_torsion_atom_site_label_2
_geom_torsion_atom_site_label_3
_geom_torsion_atom_site_label_4
_geom_torsion
_geom_torsion_site_symmetry_1
_geom_torsion_site_symmetry_2
_geom_torsion_site_symmetry_3
_geom_torsion_site_symmetry_4
_geom_torsion_publ_flag
Zn1 O1 C1 O2 15.5(2) . . . . ?
Zn1 O1 C1 C2 -164.84(11) . . . . ?
Zn1 O3 C8 O4 2.1(3) 1_655 . . . ?
Zn1 O3 C8 C6 -179.66(10) 1_655 . . . ?
Zn1 N1 C9 C10 -173.40(15) . . . . ?
Zn1 N1 C13 C12 175.39(15) . . . . ?
O1 C1 C2 C3 -10.6(2) . . . . ?
O1 C1 C2 C7 169.95(15) . . . . ?
O2 C1 C2 C3 169.04(18) . . . . ?
O2 C1 C2 C7 -10.4(3) . . . . ?
O5 C4 C5 C6 -177.89(17) . . . . ?
N1 C9 C10 C11 -1.3(3) . . . . ?
N2 C15 C16 N3 -61.6(2) . . . . ?
N3 C17 C18 N2 57.4(3) . . . . ?
N3 C19 C22 C21 4.8(4) . . . . ?
N3 C19 C22 C23 -176.6(2) . . . . ?
N4 C20 C21 C22 -1.4(3) . . . . ?
C1 C2 C3 C4 -179.35(16) . . . . ?
C1 C2 C7 C6 -179.53(14) . . . . ?
C2 C3 C4 O5 178.19(17) . . . . ?
C2 C3 C4 C5 -1.5(3) . . . . ?
C3 C2 C7 C6 1.1(2) . . . . ?
C3 C4 C5 C6 1.7(3) . . . . ?
C4 C5 C6 C7 -0.6(3) . . . . ?
C4 C5 C6 C8 176.83(16) . . . . ?
C5 C6 C7 C2 -0.8(2) . . . . ?
C5 C6 C8 O3 -164.77(16) . . . . ?
C5 C6 C8 O4 13.6(2) . . . . ?
C7 C2 C3 C4 0.1(3) . . . . ?
C7 C6 C8 O3 12.6(2) . . . . ?
C7 C6 C8 O4 -169.02(17) . . . . ?
C8 C6 C7 C2 -178.14(14) . . . . ?
C9 N1 C13 C12 -2.1(3) . . . . ?
C9 C10 C11 C12 -3.2(3) . . . . ?
C9 C10 C11 C14 175.02(18) . . . . ?
C10 C11 C12 C13 4.9(3) . . . . ?
C10 C11 C14 N2 114.1(2) . . . . ?
C11 C12 C13 N1 -2.4(3) . . . . ?
C12 C11 C14 N2 -67.8(3) . . . . ?
C13 N1 C9 C10 3.9(3) . . . . ?
C14 N2 C15 C16 -179.11(18) . . . . ?
C14 N2 C18 C17 -179.06(17) . . . . ?
C14 C11 C12 C13 -173.33(18) . . . . ?
C15 N2 C14 C11 162.19(17) . . . . ?
C15 N2 C18 C17 -56.7(2) . . . . ?
C16 N3 C17 C18 -58.1(3) . . . . ?
C16 N3 C19 C22 74.5(3) . . . . ?
C17 N3 C16 C15 60.1(2) . . . . ?
C17 N3 C19 C22 -165.9(2) . . . . ?
C18 N2 C14 C11 -76.4(2) . . . . ?
C18 N2 C15 C16 58.6(2) . . . . ?
C19 N3 C16 C15 -179.71(16) . . . . ?
C19 N3 C17 C18 -180.0(2) . . . . ?
C19 C22 C23 C24 -179.6(2) . . . . ?
C20 N4 C24 C23 0.7(4) . . . . ?
C20 C21 C22 C19 -179.7(2) . . . . ?
C20 C21 C22 C23 1.7(3) . . . . ?
C21 C22 C23 C24 -0.9(4) . . . . ?
C22 C23 C24 N4 -0.3(4) . . . . ?
C24 N4 C20 C21 0.2(3) . . . . ?

_cod_database_fobs_code 2312356
